data_7717897
loop_
_publ_author_name
'Boothe, Robert'
'Oppelt, Julian'
'Franke, Alicja'
'Moore, Jamonica L.'
'Squarcina, Andrea'
'Zahl, Achim'
'Senft, Laura'
'Kellner, Ina'
'Awalah, Akudo L.'
'Bradford, Alisabeth'
'Obisesan, Segun V.'
'Schwartz, Dean D.'
'Ivanovi&#x107;-Burmazovi&#x107;, Ivana'
'Goldsmith, Christian R.'

_publ_section_title
;
 Nickel(II) complexes with covalently attached quinols rely on
 ligand-derived redox couples to catalyze superoxide dismutation.
;
_journal_name_full 'Dalton transactions (Cambridge, England : 2003)'
_journal_paper_doi 10.1039/d4dt03331k
_journal_year 2025
_chemical_formula_moiety 'C29 H32 N6 Ni O2, 2(C F3 O3 S), H2 O'
_chemical_formula_sum 'C31 H34 F6 N6 Ni O9 S2'
_chemical_formula_weight 871.47
_space_group_crystal_system orthorhombic
_space_group_IT_number 29
_space_group_name_Hall 'P 2c -2ac'
_space_group_name_H-M_alt 'P c a 21'
_atom_sites_solution_hydrogens constr
_audit_update_record
;
2024-10-14 deposited with the CCDC.	2025-01-08 downloaded from the CCDC.
;
_cell_angle_alpha 90
_cell_angle_beta 90
_cell_angle_gamma 90
_cell_formula_units_Z 4
_cell_length_a 16.662(2)
_cell_length_b 12.3619(16)
_cell_length_c 17.649(2)
_cell_measurement_reflns_used 4863
_cell_measurement_temperature 180.(2)
_cell_measurement_theta_max 22.4865
_cell_measurement_theta_min 2.3080
_cell_volume 3635.2(8)
_computing_cell_refinement 'SAINT V8.34A (Bruker AXS Inc., 2013)'
_computing_data_reduction 'SAINT V8.34A (Bruker AXS Inc., 2013)'
_computing_structure_refinement 'SHELXL-2014 (Sheldrick, 2014)'
_diffrn_ambient_temperature 180.(2)
_diffrn_detector_area_resol_mean 8.3333
_diffrn_measured_fraction_theta_full 0.999
_diffrn_measured_fraction_theta_max 0.999
_diffrn_measurement_device_type 'CCD area detector'
_diffrn_measurement_method 'phi and omega scans'
_diffrn_radiation_monochromator graphite
_diffrn_radiation_type MoK\a
_diffrn_radiation_wavelength 0.71073
_diffrn_reflns_av_R_equivalents 0.1228
_diffrn_reflns_av_unetI/netI 0.1008
_diffrn_reflns_limit_h_max 18
_diffrn_reflns_limit_h_min -18
_diffrn_reflns_limit_k_max 13
_diffrn_reflns_limit_k_min -13
_diffrn_reflns_limit_l_max 19
_diffrn_reflns_limit_l_min -19
_diffrn_reflns_number 29809
_diffrn_reflns_theta_full 23.27
_diffrn_reflns_theta_max 23.27
_diffrn_reflns_theta_min 2.05
_diffrn_source 'fine-focus sealed tube'
_exptl_absorpt_coefficient_mu 0.741
_exptl_absorpt_correction_T_max 0.99
_exptl_absorpt_correction_T_min 0.60
_exptl_absorpt_correction_type multi-scan
_exptl_absorpt_process_details 'SADABS V2014/2 (Bruker AXS Inc.)'
_exptl_crystal_colour 'clear light purple'
_exptl_crystal_density_diffrn 1.592
_exptl_crystal_density_method 'not measured'
_exptl_crystal_description Fragment
_exptl_crystal_F_000 1792
_exptl_crystal_size_max 0.200
_exptl_crystal_size_mid 0.200
_exptl_crystal_size_min 0.010
_refine_diff_density_max 0.746
_refine_diff_density_min -0.309
_refine_ls_abs_structure_details
;
Flack x determined using 1471 quotients [(I+)-(I-)]/[(I+)+(I-)]
(Parsons, Flack and Wagner, Acta Cryst. B69 (2013) 249-259).
;
_refine_ls_abs_structure_Flack 0.019(16)
_refine_ls_extinction_method none
_refine_ls_goodness_of_fit_ref 1.117
_refine_ls_hydrogen_treatment mixed
_refine_ls_matrix_type full
_refine_ls_number_parameters 503
_refine_ls_number_reflns 5216
_refine_ls_number_restraints 6
_refine_ls_restrained_S_all 1.117
_refine_ls_R_factor_all 0.0949
_refine_ls_R_factor_gt 0.0620
_refine_ls_shift/su_max 0.000
_refine_ls_shift/su_mean 0.000
_refine_ls_structure_factor_coef Fsqd
_refine_ls_weighting_details 'w=1/[\s^2^(Fo^2^)+(0.0422P)^2^+1.8874P] where P=(Fo^2^+2Fc^2^)/3'
_refine_ls_weighting_scheme calc
_refine_ls_wR_factor_gt 0.1069
_refine_ls_wR_factor_ref 0.1175
_reflns_number_gt 3992
_reflns_number_total 5216
_reflns_threshold_expression 'I > 2\s(I)'
_cod_data_source_file d4dt03331k2.cif
_cod_data_source_block I
_cod_database_code 7717897

loop_
_space_group_symop_operation_xyz
'x, y, z'
'-x, -y, z+1/2'
'-x+1/2, y, z+1/2'
'x+1/2, -y, z'

loop_
_atom_site_type_symbol
_atom_site_label
_atom_site_fract_x
_atom_site_fract_y
_atom_site_fract_z
_atom_site_U_iso_or_equiv
_atom_site_adp_type
_atom_site_calc_flag
_atom_site_refinement_flags_adp
_atom_site_refinement_flags_occupancy
_atom_site_refinement_flags_posn
_atom_site_occupancy
_atom_site_disorder_assembly
_atom_site_disorder_group
C C1 0.9979(6) 0.0665(7) 0.5868(6) 0.018(2) Uani d . . . 1 . .
H H1A 1.0062 0.0848 0.5327 0.022 Uiso calc U . R 1 . .
H H1B 1.0336 0.0051 0.5997 0.022 Uiso calc U . R 1 . .
C C2 1.0184(6) 0.1626(8) 0.6354(5) 0.019(2) Uani d . . . 1 . .
C C3 1.0961(6) 0.1892(9) 0.6556(6) 0.027(3) Uani d . . . 1 . .
H H3 1.1397 0.1457 0.6391 0.032 Uiso calc U . R 1 . .
C C4 1.1097(7) 0.2788(9) 0.6996(6) 0.036(3) Uani d . . . 1 . .
H H4 1.1629 0.298 0.7137 0.043 Uiso calc U . R 1 . .
C C5 1.0457(7) 0.3404(9) 0.7231(6) 0.033(3) Uani d . . . 1 . .
H H5 1.0538 0.4022 0.7542 0.04 Uiso calc U . R 1 . .
C C6 0.9701(7) 0.3110(8) 0.7007(6) 0.028(3) Uani d . . . 1 . .
H H6 0.9259 0.3538 0.7169 0.033 Uiso calc U . R 1 . .
C C7 0.9038(6) -0.0098(8) 0.6773(5) 0.022(3) Uani d . . . 1 . .
H H7A 0.9428 0.0243 0.7122 0.027 Uiso calc U . R 1 . .
H H7B 0.9142 -0.0887 0.6765 0.027 Uiso calc U . R 1 . .
C C8 0.8201(6) 0.0110(8) 0.7046(6) 0.018(3) Uani d . . . 1 . .
C C9 0.7777(6) -0.0616(8) 0.7496(5) 0.022(3) Uani d . . . 1 . .
H H9 0.8005 -0.1294 0.763 0.027 Uiso calc U . R 1 . .
C C10 0.7034(7) -0.0336(9) 0.7740(6) 0.026(3) Uani d . . . 1 . .
H H10 0.673 -0.0825 0.8041 0.032 Uiso calc U . R 1 . .
C C11 0.6723(6) 0.0655(10) 0.7552(6) 0.028(3) Uani d . . . 1 . .
H H11 0.6208 0.0864 0.7729 0.034 Uiso calc U . R 1 . .
C C12 0.7169(6) 0.1347(8) 0.7102(6) 0.024(3) Uani d . . . 1 . .
H H12 0.6953 0.2032 0.6968 0.028 Uiso calc U . R 1 . .
C C13 0.8802(6) -0.0385(8) 0.5420(6) 0.021(2) Uani d . . . 1 . .
H H13A 0.8386 -0.0846 0.5658 0.025 Uiso calc U . R 1 . .
H H13B 0.9231 -0.0863 0.5225 0.025 Uiso calc U . R 1 . .
C C14 0.8440(6) 0.0236(8) 0.4778(5) 0.018(2) Uani d . . . 1 . .
H H14B 0.8138 -0.0266 0.4447 0.021 Uiso calc U . R 1 . .
H H14A 0.8874 0.0565 0.4472 0.021 Uiso calc U . R 1 . .
C C15 0.7814(6) 0.1942(8) 0.4466(5) 0.020(2) Uani d . . . 1 . .
H H15A 0.737 0.2442 0.4596 0.024 Uiso calc U . R 1 . .
H H15B 0.7681 0.1592 0.3978 0.024 Uiso calc U . R 1 . .
C C16 0.8579(6) 0.2580(7) 0.4379(5) 0.017(2) Uani d . . . 1 . .
C C17 0.8798(6) 0.3083(8) 0.3707(6) 0.023(2) Uani d . . . 1 . .
H H17 0.8484 0.2987 0.3263 0.028 Uiso calc U . R 1 . .
C C18 0.9465(6) 0.3713(8) 0.3691(6) 0.025(3) Uani d . . . 1 . .
H H18 0.9622 0.4063 0.3235 0.03 Uiso calc U . R 1 . .
C C19 0.9909(6) 0.3839(8) 0.4340(6) 0.028(3) Uani d . . . 1 . .
H H19 1.0366 0.43 0.4348 0.034 Uiso calc U . R 1 . .
C C20 0.9679(7) 0.3282(8) 0.4980(6) 0.024(3) Uani d . . . 1 . .
H H20 0.9997 0.3351 0.5424 0.029 Uiso calc U . R 1 . .
C C21 0.7080(5) 0.0695(8) 0.5279(5) 0.017(2) Uani d . . . 1 . .
H H21A 0.678 0.1297 0.5517 0.021 Uiso calc U . R 1 . .
H H21B 0.7163 0.0138 0.5674 0.021 Uiso calc U . R 1 . .
C C22 0.6553(6) 0.0211(8) 0.4673(5) 0.018(2) Uani d . . . 1 . .
C C23 0.6566(6) -0.0897(7) 0.4528(5) 0.017(2) Uani d . . . 1 . .
C C24 0.6024(6) -0.1349(9) 0.4020(6) 0.022(3) Uani d . . . 1 . .
H H24 0.6039 -0.2103 0.3919 0.027 Uiso calc U . R 1 . .
C C25 0.5460(6) -0.0700(9) 0.3659(6) 0.023(3) Uani d . . . 1 . .
H H25 0.5089 -0.1012 0.3313 0.027 Uiso calc U . R 1 . .
C C26 0.5437(6) 0.0398(9) 0.3802(6) 0.024(3) Uani d . . . 1 . .
C C27 0.5979(6) 0.0838(8) 0.4315(6) 0.023(3) Uani d . . . 1 . .
H H27 0.5955 0.1591 0.4423 0.028 Uiso calc U . R 1 . .
C C28 0.7575(6) 0.4075(8) 0.6068(6) 0.022(2) Uani d . . . 1 . .
C C29 0.7196(6) 0.5134(7) 0.6038(8) 0.042(3) Uani d . . . 1 . .
H H29A 0.718 0.5387 0.5512 0.063 Uiso calc U . R 1 . .
H H29B 0.7504 0.5646 0.6347 0.063 Uiso calc U . R 1 . .
H H29C 0.6647 0.5081 0.6236 0.063 Uiso calc U . R 1 . .
C C30 0.5608(10) 0.6508(11) 0.1359(10) 0.065(5) Uani d . . . 1 . .
C C31 0.3019(7) 0.5122(10) 0.8406(7) 0.041(3) Uani d . . . 1 . .
F F1 0.5840(6) 0.6910(8) 0.2041(7) 0.115(4) Uani d . . . 1 . .
F F2 0.5703(5) 0.5487(6) 0.1396(7) 0.110(4) Uani d . . . 1 . .
F F3 0.6111(4) 0.6930(7) 0.0870(8) 0.101(4) Uani d . . . 1 . .
F F4 0.3013(4) 0.5850(5) 0.8944(4) 0.057(2) Uani d . . . 1 . .
F F5 0.3774(4) 0.4918(6) 0.8225(4) 0.059(2) Uani d . . . 1 . .
F F6 0.2668(5) 0.5548(6) 0.7798(4) 0.068(2) Uani d . . . 1 . .
N N1 0.9140(4) 0.0356(5) 0.5994(5) 0.0168(17) Uani d . . . 1 . .
N N2 0.9557(5) 0.2249(6) 0.6571(4) 0.019(2) Uani d . . . 1 . .
N N3 0.7901(5) 0.1067(7) 0.6850(4) 0.018(2) Uani d . . . 1 . .
N N4 0.9032(5) 0.2653(6) 0.5005(4) 0.0158(19) Uani d . . . 1 . .
N N5 0.7882(5) 0.1115(6) 0.5055(4) 0.016(2) Uani d . . . 1 . .
N N6 0.7870(5) 0.3247(7) 0.6077(5) 0.0230(19) Uani d . . . 1 . .
Ni Ni1 0.85277(7) 0.18417(9) 0.59719(7) 0.0156(3) Uani d . . . 1 . .
O O3 0.4619(4) 0.8060(6) 0.1183(5) 0.054(3) Uani d . . . 1 . .
O O4 0.4431(6) 0.6454(8) 0.0447(5) 0.067(3) Uani d . . . 1 . .
O O5 0.4137(5) 0.6417(7) 0.1775(4) 0.045(2) Uani d . . . 1 . .
O O6 0.2921(5) 0.3614(6) 0.9389(4) 0.043(2) Uani d . . . 1 . .
O O7 0.2649(6) 0.3153(7) 0.8087(5) 0.068(3) Uani d . . . 1 . .
O O8 0.1698(5) 0.4231(7) 0.8802(6) 0.063(3) Uani d . . . 1 . .
O O23' 0.7109(4) -0.1522(5) 0.4912(4) 0.0302(19) Uani d . . D 1 . .
H H23' 0.7105 -0.2152 0.4734 0.045 Uiso calc U . DR 1 . .
O O26' 0.4850(4) 0.1001(6) 0.3446(4) 0.038(2) Uani d . . D 1 . .
H H26' 0.483 0.162 0.3641 0.057 Uiso calc U . DR 1 . .
O O1S 0.4747(6) 0.2995(8) 0.4070(5) 0.065(3) Uani d . . D 1 . .
H H1S 0.492(8) 0.312(12) 0.450(4) 0.097 Uiso d U . D 1 . .
H H2S 0.432(5) 0.335(11) 0.402(7) 0.097 Uiso d U . D 1 . .
S S1 0.45838(16) 0.6914(2) 0.11852(15) 0.0324(8) Uani d . . . 1 . .
S S2 0.2504(2) 0.3886(2) 0.87025(17) 0.0369(8) Uani d . . . 1 . .

loop_
_atom_site_aniso_label
_atom_site_aniso_U_11
_atom_site_aniso_U_22
_atom_site_aniso_U_33
_atom_site_aniso_U_12
_atom_site_aniso_U_13
_atom_site_aniso_U_23
C1 0.024(6) 0.016(5) 0.015(6) -0.001(4) -0.002(5) 0.004(5)
C2 0.022(6) 0.026(6) 0.008(5) 0.004(5) -0.001(5) 0.008(5)
C3 0.013(6) 0.037(7) 0.030(6) 0.000(6) -0.005(5) 0.010(6)
C4 0.031(7) 0.042(7) 0.036(7) -0.014(6) -0.020(6) 0.011(6)
C5 0.045(8) 0.024(6) 0.031(7) -0.007(6) -0.009(6) -0.002(5)
C6 0.037(8) 0.025(7) 0.021(6) 0.002(6) 0.000(6) 0.000(6)
C7 0.026(6) 0.023(6) 0.017(6) -0.002(5) -0.006(5) 0.002(5)
C8 0.018(6) 0.024(7) 0.013(6) 0.006(5) -0.007(5) -0.002(5)
C9 0.028(7) 0.024(6) 0.015(6) -0.007(5) -0.003(5) 0.001(5)
C10 0.033(7) 0.031(7) 0.015(6) -0.015(6) 0.009(5) 0.001(5)
C11 0.021(7) 0.049(9) 0.015(6) -0.007(6) 0.010(5) -0.015(6)
C12 0.020(6) 0.037(7) 0.014(5) -0.002(5) 0.005(5) -0.009(5)
C13 0.018(6) 0.024(6) 0.020(6) -0.002(5) 0.001(5) 0.003(5)
C14 0.012(6) 0.024(6) 0.017(6) -0.001(5) 0.003(5) -0.001(5)
C15 0.024(6) 0.023(6) 0.015(5) 0.002(5) -0.005(5) -0.002(5)
C16 0.026(6) 0.017(5) 0.010(5) 0.007(5) -0.003(5) 0.001(4)
C17 0.029(6) 0.024(6) 0.016(5) 0.007(5) -0.003(5) 0.003(5)
C18 0.026(7) 0.028(6) 0.022(6) 0.004(5) 0.007(6) 0.007(5)
C19 0.024(7) 0.026(6) 0.035(7) -0.003(5) 0.006(6) 0.003(6)
C20 0.020(7) 0.028(7) 0.023(6) -0.002(6) 0.000(5) 0.006(5)
C21 0.015(6) 0.023(6) 0.014(5) -0.002(5) 0.001(5) -0.003(5)
C22 0.013(6) 0.024(6) 0.016(5) 0.000(5) 0.005(5) 0.003(5)
C23 0.007(5) 0.021(6) 0.022(6) 0.003(5) 0.004(5) 0.005(5)
C24 0.009(6) 0.033(6) 0.025(6) -0.006(5) 0.007(5) -0.003(5)
C25 0.016(6) 0.030(7) 0.022(6) -0.010(5) 0.002(5) -0.008(5)
C26 0.009(6) 0.043(8) 0.020(6) 0.005(5) -0.002(5) 0.003(6)
C27 0.012(6) 0.030(6) 0.028(6) -0.004(5) 0.004(5) 0.001(5)
C28 0.026(6) 0.023(6) 0.018(6) 0.004(5) 0.004(6) -0.002(6)
C29 0.052(7) 0.021(6) 0.053(8) 0.010(5) 0.000(8) 0.011(7)
C30 0.070(11) 0.029(9) 0.095(13) -0.009(7) -0.011(10) 0.029(8)
C31 0.034(8) 0.051(9) 0.037(8) 0.017(7) -0.007(6) 0.004(7)
F1 0.086(8) 0.115(9) 0.144(10) -0.013(6) -0.068(7) 0.039(8)
F2 0.057(6) 0.046(5) 0.227(13) 0.019(4) 0.021(6) 0.051(6)
F3 0.040(4) 0.071(5) 0.192(11) 0.009(4) 0.032(7) 0.052(7)
F4 0.071(6) 0.033(4) 0.067(5) -0.005(4) 0.008(4) -0.008(4)
F5 0.037(5) 0.075(6) 0.065(5) 0.010(4) 0.010(4) 0.017(4)
F6 0.067(5) 0.094(6) 0.044(5) 0.022(5) -0.006(4) 0.033(5)
N1 0.017(4) 0.024(4) 0.010(4) -0.002(3) -0.002(5) -0.004(5)
N2 0.021(5) 0.020(5) 0.017(5) -0.008(4) -0.007(4) 0.003(4)
N3 0.016(5) 0.025(6) 0.014(5) -0.002(4) 0.004(4) -0.002(4)
N4 0.014(5) 0.018(5) 0.015(5) -0.003(4) 0.007(4) 0.006(4)
N5 0.020(5) 0.017(5) 0.011(5) -0.005(4) -0.002(4) 0.001(4)
N6 0.026(5) 0.024(5) 0.019(5) -0.002(4) 0.003(5) -0.007(5)
Ni1 0.0164(6) 0.0182(6) 0.0122(6) 0.0005(6) 0.0007(7) 0.0001(7)
O3 0.042(5) 0.032(4) 0.088(8) 0.006(4) -0.001(5) 0.009(5)
O4 0.075(7) 0.100(8) 0.024(5) -0.028(6) 0.006(5) -0.008(5)
O5 0.049(6) 0.055(5) 0.032(5) -0.009(5) 0.006(4) 0.009(4)
O6 0.067(6) 0.029(4) 0.034(5) 0.000(4) 0.002(5) 0.004(4)
O7 0.077(7) 0.051(5) 0.075(7) 0.015(5) -0.039(6) -0.034(5)
O8 0.028(5) 0.046(6) 0.114(9) 0.005(4) 0.009(5) 0.009(6)
O23' 0.036(5) 0.022(4) 0.033(5) -0.002(4) -0.007(4) -0.004(4)
O26' 0.029(5) 0.040(5) 0.044(5) 0.002(4) -0.015(4) -0.004(4)
O1S 0.082(8) 0.072(7) 0.041(6) 0.037(6) -0.030(5) -0.016(5)
S1 0.0279(16) 0.0328(16) 0.037(2) -0.0015(14) -0.0011(13) 0.0040(15)
S2 0.0326(17) 0.0279(16) 0.050(2) 0.0024(16) -0.0067(18) -0.0076(15)

loop_
_atom_type_symbol
_atom_type_description
_atom_type_scat_dispersion_real
_atom_type_scat_dispersion_imag
_atom_type_scat_source
C C 0.0033 0.0016 'International Tables Vol C Tables 4.2.6.8 and 6.1.1.4'
N N 0.0061 0.0033 'International Tables Vol C Tables 4.2.6.8 and 6.1.1.4'
O O 0.0106 0.0060 'International Tables Vol C Tables 4.2.6.8 and 6.1.1.4'
F F 0.0171 0.0103 'International Tables Vol C Tables 4.2.6.8 and 6.1.1.4'
S S 0.1246 0.1234 'International Tables Vol C Tables 4.2.6.8 and 6.1.1.4'
Ni Ni 0.3393 1.1124 'International Tables Vol C Tables 4.2.6.8 and 6.1.1.4'
H H 0.0000 0.0000 'International Tables Vol C Tables 4.2.6.8 and 6.1.1.4'

loop_
_geom_angle_atom_site_label_1
_geom_angle_atom_site_label_2
_geom_angle_atom_site_label_3
_geom_angle_site_symmetry_1
_geom_angle_site_symmetry_3
_geom_angle
_geom_angle_publ_flag
N1 C1 C2 . . 109.6(8) ?
N1 C1 H1A . . 109.8 ?
C2 C1 H1A . . 109.8 ?
N1 C1 H1B . . 109.8 ?
C2 C1 H1B . . 109.8 ?
H1A C1 H1B . . 108.2 ?
N2 C2 C3 . . 120.9(9) ?
N2 C2 C1 . . 115.9(8) ?
C3 C2 C1 . . 123.1(9) ?
C4 C3 C2 . . 119.6(10) ?
C4 C3 H3 . . 120.2 ?
C2 C3 H3 . . 120.2 ?
C3 C4 C5 . . 119.3(10) ?
C3 C4 H4 . . 120.3 ?
C5 C4 H4 . . 120.3 ?
C6 C5 C4 . . 118.7(11) ?
C6 C5 H5 . . 120.7 ?
C4 C5 H5 . . 120.7 ?
N2 C6 C5 . . 122.9(11) ?
N2 C6 H6 . . 118.6 ?
C5 C6 H6 . . 118.6 ?
N1 C7 C8 . . 109.7(8) ?
N1 C7 H7A . . 109.7 ?
C8 C7 H7A . . 109.7 ?
N1 C7 H7B . . 109.7 ?
C8 C7 H7B . . 109.7 ?
H7A C7 H7B . . 108.2 ?
N3 C8 C9 . . 122.1(9) ?
N3 C8 C7 . . 114.8(9) ?
C9 C8 C7 . . 123.0(9) ?
C10 C9 C8 . . 118.7(10) ?
C10 C9 H9 . . 120.7 ?
C8 C9 H9 . . 120.7 ?
C9 C10 C11 . . 119.7(10) ?
C9 C10 H10 . . 120.1 ?
C11 C10 H10 . . 120.1 ?
C10 C11 C12 . . 119.3(10) ?
C10 C11 H11 . . 120.4 ?
C12 C11 H11 . . 120.4 ?
N3 C12 C11 . . 121.2(10) ?
N3 C12 H12 . . 119.4 ?
C11 C12 H12 . . 119.4 ?
N1 C13 C14 . . 110.8(8) ?
N1 C13 H13A . . 109.5 ?
C14 C13 H13A . . 109.5 ?
N1 C13 H13B . . 109.5 ?
C14 C13 H13B . . 109.5 ?
H13A C13 H13B . . 108.1 ?
C13 C14 N5 . . 111.8(8) ?
C13 C14 H14B . . 109.3 ?
N5 C14 H14B . . 109.3 ?
C13 C14 H14A . . 109.2 ?
N5 C14 H14A . . 109.2 ?
H14B C14 H14A . . 107.9 ?
N5 C15 C16 . . 111.9(8) ?
N5 C15 H15A . . 109.2 ?
C16 C15 H15A . . 109.2 ?
N5 C15 H15B . . 109.2 ?
C16 C15 H15B . . 109.2 ?
H15A C15 H15B . . 107.9 ?
N4 C16 C17 . . 121.7(9) ?
N4 C16 C15 . . 115.3(8) ?
C17 C16 C15 . . 123.0(9) ?
C18 C17 C16 . . 119.4(10) ?
C18 C17 H17 . . 120.3 ?
C16 C17 H17 . . 120.3 ?
C17 C18 C19 . . 119.2(10) ?
C17 C18 H18 . . 120.4 ?
C19 C18 H18 . . 120.4 ?
C18 C19 C20 . . 118.5(10) ?
C18 C19 H19 . . 120.8 ?
C20 C19 H19 . . 120.8 ?
N4 C20 C19 . . 123.1(11) ?
N4 C20 H20 . . 118.5 ?
C19 C20 H20 . . 118.5 ?
N5 C21 C22 . . 118.3(8) ?
N5 C21 H21A . . 107.7 ?
C22 C21 H21A . . 107.7 ?
N5 C21 H21B . . 107.7 ?
C22 C21 H21B . . 107.7 ?
H21A C21 H21B . . 107.1 ?
C27 C22 C23 . . 118.5(9) ?
C27 C22 C21 . . 120.2(9) ?
C23 C22 C21 . . 120.8(9) ?
O23' C23 C24 . . 121.4(9) ?
O23' C23 C22 . . 118.3(9) ?
C24 C23 C22 . . 120.2(9) ?
C23 C24 C25 . . 120.2(10) ?
C23 C24 H24 . . 119.9 ?
C25 C24 H24 . . 119.9 ?
C26 C25 C24 . . 120.1(10) ?
C26 C25 H25 . . 120.0 ?
C24 C25 H25 . . 120.0 ?
C25 C26 O26' . . 117.8(9) ?
C25 C26 C27 . . 119.2(10) ?
O26' C26 C27 . . 123.0(10) ?
C22 C27 C26 . . 121.8(10) ?
C22 C27 H27 . . 119.1 ?
C26 C27 H27 . . 119.1 ?
N6 C28 C29 . . 178.8(12) ?
C28 C29 H29A . . 109.5 ?
C28 C29 H29B . . 109.5 ?
H29A C29 H29B . . 109.5 ?
C28 C29 H29C . . 109.5 ?
H29A C29 H29C . . 109.5 ?
H29B C29 H29C . . 109.5 ?
F2 C30 F3 . . 110.4(14) ?
F2 C30 F1 . . 106.3(13) ?
F3 C30 F1 . . 104.8(13) ?
F2 C30 S1 . . 113.7(11) ?
F3 C30 S1 . . 112.4(10) ?
F1 C30 S1 . . 108.5(12) ?
F4 C31 F5 . . 108.2(10) ?
F4 C31 F6 . . 108.0(10) ?
F5 C31 F6 . . 107.5(10) ?
F4 C31 S2 . . 111.3(8) ?
F5 C31 S2 . . 110.9(8) ?
F6 C31 S2 . . 110.8(9) ?
C1 N1 C13 . . 114.9(8) ?
C1 N1 C7 . . 110.2(7) ?
C13 N1 C7 . . 110.7(7) ?
C1 N1 Ni1 . . 103.4(5) ?
C13 N1 Ni1 . . 110.1(6) ?
C7 N1 Ni1 . . 106.9(6) ?
C6 N2 C2 . . 118.6(9) ?
C6 N2 Ni1 . . 129.4(7) ?
C2 N2 Ni1 . . 110.8(6) ?
C8 N3 C12 . . 119.0(9) ?
C8 N3 Ni1 . . 114.3(7) ?
C12 N3 Ni1 . . 125.3(7) ?
C20 N4 C16 . . 117.9(8) ?
C20 N4 Ni1 . . 128.0(7) ?
C16 N4 Ni1 . . 113.8(6) ?
C15 N5 C21 . . 111.3(8) ?
C15 N5 C14 . . 108.7(7) ?
C21 N5 C14 . . 112.8(7) ?
C15 N5 Ni1 . . 106.4(5) ?
C21 N5 Ni1 . . 113.4(5) ?
C14 N5 Ni1 . . 103.8(6) ?
C28 N6 Ni1 . . 171.1(8) ?
N6 Ni1 N2 . . 100.9(3) ?
N6 Ni1 N3 . . 93.1(3) ?
N2 Ni1 N3 . . 98.4(3) ?
N6 Ni1 N1 . . 173.0(3) ?
N2 Ni1 N1 . . 78.6(3) ?
N3 Ni1 N1 . . 80.2(3) ?
N6 Ni1 N5 . . 98.9(3) ?
N2 Ni1 N5 . . 154.4(3) ?
N3 Ni1 N5 . . 96.7(3) ?
N1 Ni1 N5 . . 83.7(3) ?
N6 Ni1 N4 . . 83.5(3) ?
N2 Ni1 N4 . . 88.2(3) ?
N3 Ni1 N4 . . 173.1(3) ?
N1 Ni1 N4 . . 103.4(3) ?
N5 Ni1 N4 . . 78.0(3) ?
C23 O23' H23' . . 109.5 ?
C26 O26' H26' . . 109.5 ?
H1S O1S H2S . . 107.(5) ?
O3 S1 O5 . . 117.1(5) ?
O3 S1 O4 . . 113.5(6) ?
O5 S1 O4 . . 113.5(5) ?
O3 S1 C30 . . 103.9(5) ?
O5 S1 C30 . . 104.5(6) ?
O4 S1 C30 . . 102.1(7) ?
O8 S2 O7 . . 116.3(6) ?
O8 S2 O6 . . 115.1(6) ?
O7 S2 O6 . . 114.1(5) ?
O8 S2 C31 . . 103.2(5) ?
O7 S2 C31 . . 103.3(6) ?
O6 S2 C31 . . 102.1(5) ?

loop_
_geom_bond_atom_site_label_1
_geom_bond_atom_site_label_2
_geom_bond_site_symmetry_2
_geom_bond_distance
_geom_bond_publ_flag
C1 N1 . 1.467(11) ?
C1 C2 . 1.504(13) ?
C1 H1A . 0.99 ?
C1 H1B . 0.99 ?
C2 N2 . 1.353(12) ?
C2 C3 . 1.382(13) ?
C3 C4 . 1.372(14) ?
C3 H3 . 0.95 ?
C4 C5 . 1.374(16) ?
C4 H4 . 0.95 ?
C5 C6 . 1.370(15) ?
C5 H5 . 0.95 ?
C6 N2 . 1.335(12) ?
C6 H6 . 0.95 ?
C7 N1 . 1.495(12) ?
C7 C8 . 1.498(13) ?
C7 H7A . 0.99 ?
C7 H7B . 0.99 ?
C8 N3 . 1.329(12) ?
C8 C9 . 1.390(13) ?
C9 C10 . 1.356(14) ?
C9 H9 . 0.95 ?
C10 C11 . 1.371(15) ?
C10 H10 . 0.95 ?
C11 C12 . 1.384(13) ?
C11 H11 . 0.95 ?
C12 N3 . 1.344(12) ?
C12 H12 . 0.95 ?
C13 N1 . 1.477(12) ?
C13 C14 . 1.496(13) ?
C13 H13A . 0.99 ?
C13 H13B . 0.99 ?
C14 N5 . 1.511(12) ?
C14 H14B . 0.99 ?
C14 H14A . 0.99 ?
C15 N5 . 1.462(12) ?
C15 C16 . 1.507(13) ?
C15 H15A . 0.99 ?
C15 H15B . 0.99 ?
C16 N4 . 1.341(11) ?
C16 C17 . 1.387(13) ?
C17 C18 . 1.357(14) ?
C17 H17 . 0.95 ?
C18 C19 . 1.374(14) ?
C18 H18 . 0.95 ?
C19 C20 . 1.376(14) ?
C19 H19 . 0.95 ?
C20 N4 . 1.331(13) ?
C20 H20 . 0.95 ?
C21 N5 . 1.487(12) ?
C21 C22 . 1.508(13) ?
C21 H21A . 0.99 ?
C21 H21B . 0.99 ?
C22 C27 . 1.384(13) ?
C22 C23 . 1.394(13) ?
C23 O23' . 1.369(11) ?
C23 C24 . 1.390(13) ?
C24 C25 . 1.391(14) ?
C24 H24 . 0.95 ?
C25 C26 . 1.381(14) ?
C25 H25 . 0.95 ?
C26 O26' . 1.381(12) ?
C26 C27 . 1.389(14) ?
C27 H27 . 0.95 ?
C28 N6 . 1.135(10) ?
C28 C29 . 1.454(13) ?
C29 H29A . 0.98 ?
C29 H29B . 0.98 ?
C29 H29C . 0.98 ?
C30 F2 . 1.274(14) ?
C30 F3 . 1.312(17) ?
C30 F1 . 1.359(17) ?
C30 S1 . 1.805(16) ?
C31 F4 . 1.308(13) ?
C31 F5 . 1.321(13) ?
C31 F6 . 1.330(13) ?
C31 S2 . 1.829(13) ?
N1 Ni1 . 2.101(7) ?
N2 Ni1 . 2.077(8) ?
N3 Ni1 . 2.100(8) ?
N4 Ni1 . 2.150(7) ?
N5 Ni1 . 2.140(8) ?
N6 Ni1 . 2.062(8) ?
O3 S1 . 1.418(8) ?
O4 S1 . 1.444(9) ?
O5 S1 . 1.420(8) ?
O6 S2 . 1.436(8) ?
O7 S2 . 1.435(9) ?
O8 S2 . 1.419(8) ?
O23' H23' . 0.84 ?
O26' H26' . 0.84 ?
O1S H1S . 0.83(3) ?
O1S H2S . 0.83(3) ?

loop_
_geom_hbond_atom_site_label_D
_geom_hbond_atom_site_label_H
_geom_hbond_atom_site_label_A
_geom_hbond_site_symmetry_A
_geom_hbond_distance_DH
_geom_hbond_distance_HA
_geom_hbond_distance_DA
_geom_hbond_angle_DHA
_geom_hbond_publ_flag
C1 H1B O3 3_645 0.99 2.48 3.336(11) 143.9 ?
C7 H7B O3 3_645 0.99 2.65 3.358(12) 128.8 ?
C9 H9 O7 4 0.95 2.51 3.313(13) 142.7 ?
C12 H12 N6 . 0.95 2.66 3.187(13) 115.7 ?
C13 H13A O23' . 0.99 2.64 3.277(12) 122.4 ?
C14 H14B O23' . 0.99 2.45 3.115(12) 123.7 ?
C15 H15A F4 2_664 0.99 2.49 3.194(12) 127.8 ?
C19 H19 F5 3_654 0.95 2.56 3.235(13) 128.0 ?
C20 H20 N2 . 0.95 2.55 3.092(13) 116.6 ?
C29 H29A O6 2_664 0.98 2.34 3.303(15) 166.5 ?
C29 H29C O5 2_665 0.98 2.46 3.210(14) 133.1 ?
O23' H23' O6 2_654 0.84 1.91 2.746(9) 176.5 ?
O23' H23' S2 2_654 0.84 2.89 3.676(7) 157.4 ?
O26' H26' O1S . 0.84 1.87 2.705(12) 178.0 ?
O1S H1S O4 2_665 0.83(3) 2.05(4) 2.872(12) 168.(15) ?
O1S H2S O8 3_554 0.83(3) 2.06(3) 2.891(12) 175.(14) ?

loop_
_geom_torsion_atom_site_label_1
_geom_torsion_atom_site_label_2
_geom_torsion_atom_site_label_3
_geom_torsion_atom_site_label_4
_geom_torsion_site_symmetry_1
_geom_torsion_site_symmetry_2
_geom_torsion_site_symmetry_3
_geom_torsion_site_symmetry_4
_geom_torsion
_geom_torsion_publ_flag
N1 C1 C2 N2 . . . . -23.7(11) ?
N1 C1 C2 C3 . . . . 158.2(9) ?
N2 C2 C3 C4 . . . . 1.4(14) ?
C1 C2 C3 C4 . . . . 179.4(9) ?
C2 C3 C4 C5 . . . . 0.2(15) ?
C3 C4 C5 C6 . . . . -0.9(16) ?
C4 C5 C6 N2 . . . . 0.1(16) ?
N1 C7 C8 N3 . . . . -38.1(11) ?
N1 C7 C8 C9 . . . . 144.4(9) ?
N3 C8 C9 C10 . . . . 0.2(14) ?
C7 C8 C9 C10 . . . . 177.4(9) ?
C8 C9 C10 C11 . . . . -1.2(15) ?
C9 C10 C11 C12 . . . . 1.3(15) ?
C10 C11 C12 N3 . . . . -0.4(14) ?
N1 C13 C14 N5 . . . . -49.3(11) ?
N5 C15 C16 N4 . . . . -28.0(11) ?
N5 C15 C16 C17 . . . . 153.6(9) ?
N4 C16 C17 C18 . . . . -3.6(14) ?
C15 C16 C17 C18 . . . . 174.8(9) ?
C16 C17 C18 C19 . . . . 0.0(15) ?
C17 C18 C19 C20 . . . . 2.6(16) ?
C18 C19 C20 N4 . . . . -2.0(16) ?
N5 C21 C22 C27 . . . . -94.9(11) ?
N5 C21 C22 C23 . . . . 92.9(11) ?
C27 C22 C23 O23' . . . . -176.8(9) ?
C21 C22 C23 O23' . . . . -4.6(13) ?
C27 C22 C23 C24 . . . . 1.6(14) ?
C21 C22 C23 C24 . . . . 173.9(9) ?
O23' C23 C24 C25 . . . . 177.6(8) ?
C22 C23 C24 C25 . . . . -0.8(14) ?
C23 C24 C25 C26 . . . . 0.2(15) ?
C24 C25 C26 O26' . . . . -178.2(8) ?
C24 C25 C26 C27 . . . . -0.6(15) ?
C23 C22 C27 C26 . . . . -2.0(15) ?
C21 C22 C27 C26 . . . . -174.3(9) ?
C25 C26 C27 C22 . . . . 1.5(15) ?
O26' C26 C27 C22 . . . . 179.0(9) ?
C2 C1 N1 C13 . . . . 165.1(8) ?
C2 C1 N1 C7 . . . . -68.9(9) ?
C2 C1 N1 Ni1 . . . . 45.0(8) ?
C14 C13 N1 C1 . . . . -89.1(9) ?
C14 C13 N1 C7 . . . . 145.2(8) ?
C14 C13 N1 Ni1 . . . . 27.2(9) ?
C8 C7 N1 C1 . . . . 151.3(8) ?
C8 C7 N1 C13 . . . . -80.4(9) ?
C8 C7 N1 Ni1 . . . . 39.6(8) ?
C5 C6 N2 C2 . . . . 1.5(14) ?
C5 C6 N2 Ni1 . . . . -164.8(8) ?
C3 C2 N2 C6 . . . . -2.2(13) ?
C1 C2 N2 C6 . . . . 179.6(9) ?
C3 C2 N2 Ni1 . . . . 166.5(7) ?
C1 C2 N2 Ni1 . . . . -11.6(10) ?
C9 C8 N3 C12 . . . . 0.7(14) ?
C7 C8 N3 C12 . . . . -176.8(8) ?
C9 C8 N3 Ni1 . . . . -166.2(7) ?
C7 C8 N3 Ni1 . . . . 16.3(10) ?
C11 C12 N3 C8 . . . . -0.6(14) ?
C11 C12 N3 Ni1 . . . . 164.7(7) ?
C19 C20 N4 C16 . . . . -1.3(15) ?
C19 C20 N4 Ni1 . . . . -174.1(8) ?
C17 C16 N4 C20 . . . . 4.2(13) ?
C15 C16 N4 C20 . . . . -174.3(9) ?
C17 C16 N4 Ni1 . . . . 178.0(7) ?
C15 C16 N4 Ni1 . . . . -0.5(10) ?
C16 C15 N5 C21 . . . . 164.9(8) ?
C16 C15 N5 C14 . . . . -70.3(10) ?
C16 C15 N5 Ni1 . . . . 40.9(9) ?
C22 C21 N5 C15 . . . . 57.3(11) ?
C22 C21 N5 C14 . . . . -65.2(10) ?
C22 C21 N5 Ni1 . . . . 177.2(7) ?
C13 C14 N5 C15 . . . . 157.0(8) ?
C13 C14 N5 C21 . . . . -79.1(10) ?
C13 C14 N5 Ni1 . . . . 44.0(9) ?
F2 C30 S1 O3 . . . . 178.8(12) ?
F3 C30 S1 O3 . . . . -54.8(13) ?
F1 C30 S1 O3 . . . . 60.6(11) ?
F2 C30 S1 O5 . . . . 55.5(14) ?
F3 C30 S1 O5 . . . . -178.1(11) ?
F1 C30 S1 O5 . . . . -62.6(10) ?
F2 C30 S1 O4 . . . . -63.0(14) ?
F3 C30 S1 O4 . . . . 63.4(12) ?
F1 C30 S1 O4 . . . . 178.9(9) ?
F4 C31 S2 O8 . . . . 64.8(9) ?
F5 C31 S2 O8 . . . . -174.7(9) ?
F6 C31 S2 O8 . . . . -55.4(10) ?
F4 C31 S2 O7 . . . . -173.7(8) ?
F5 C31 S2 O7 . . . . -53.1(10) ?
F6 C31 S2 O7 . . . . 66.2(9) ?
F4 C31 S2 O6 . . . . -54.9(9) ?
F5 C31 S2 O6 . . . . 65.6(10) ?
F6 C31 S2 O6 . . . . -175.1(8) ?
